data_8104365
loop_
_publ_author_name
'Blase, W.'
'Somer, M.'
'Cordier, G.'

_publ_section_title
;
 Crystal structure of hexasodium triphosphidogallate
;
_journal_name_full 'Zeitschrift fuer Kristallographie (149,1979-)'
_journal_page_first 143
_journal_page_last 144
_journal_volume 206
_journal_year 1993
_chemical_formula_sum 'Ga Na6 P3'
_chemical_name_systematic 'Na6 (Ga P3)'
_space_group_IT_number 2
_symmetry_space_group_name_Hall '-P 1'
_symmetry_space_group_name_H-M 'P -1'
_cell_angle_alpha 94.13
_cell_angle_beta 94.8
_cell_angle_gamma 119.76
_cell_formula_units_Z 4
_cell_length_a 7.971
_cell_length_b 7.967
_cell_length_c 16.919
_cell_volume 921.421
_citation_journal_id_ASTM ZEKRDZ
_cod_data_source_file Blase_ZEKRDZ_1993_1544.cif
_cod_data_source_block Ga1Na6P3
_cod_original_formula_sum 'Ga1 Na6 P3'
_cod_database_code 8104365

loop_
_symmetry_equiv_pos_as_xyz
x,y,z
-x,-y,-z

loop_
_atom_site_label
_atom_site_type_symbol
_atom_site_fract_x
_atom_site_fract_y
_atom_site_fract_z
_atom_site_occupancy
_atom_site_U_iso_or_equiv
P3 P-3 0.16187 0.62652 0.37918 1 0.0
Na2 Na+1 0.79253 0.56947 0.30272 1 0.0
Na4 Na+1 0.45559 -0.0138 0.30243 1 0.0
P5 P-3 0.71212 0.50387 0.11891 1 0.0
Na10 Na+1 0.3765 0.1385 -0.0024 1 0.0
Na11 Na+1 0.2343 -0.2697 0.55607 0.75 0.0
Ga2 Ga+3 0.45558 0.62867 0.37527 1 0.0
Na5 Na+1 0.04045 0.23484 0.30402 1 0.0
Na13 Na+1 0.3097 0.5232 0.0569 0.71 0.0
Na14 Na+1 0.1292 0.5324 0.0246 0.29 0.0
Na8 Na+1 -0.29183 -0.15707 0.19796 1 0.0
Na9 Na+1 0.02861 -0.14699 0.07274 1 0.0
P4 P-3 0.41555 -0.07421 0.1299 1 0.0
Na3 Na+1 0.15382 -0.01938 0.42638 1 0.0
Na12 Na+1 0.4003 0.8715 0.5256 0.25 0.0
P2 P-3 0.98785 0.18958 0.11731 1 0.0
Na7 Na+1 0.2372 0.3759 0.50189 1 0.0
Na1 Na+1 0.36728 0.26283 0.19318 1 0.0
P6 P-3 0.75919 0.91031 0.38282 1 0.0
P1 P-3 0.44327 0.32881 0.36968 1 0.0
Ga1 Ga+3 0.71085 0.21265 0.12498 1 0.0
Na6 Na+1 0.11527 0.59027 0.19897 1 0.0
